data_4081825
loop_
_publ_author_name
'Sircoglou, Marie'
'Saffon, Nathalie'
'Miqueu, Karinne'
'Bouhadir, Ghenwa'
'Bourissou, Didier'

_publ_section_title
;
 Activation of M--Cl Bonds with Phosphine--Alanes: Preparation and
 Characterization of Zwitterionic Gold and Copper Complexes
;
_journal_issue 22
_journal_name_full Organometallics
_journal_page_first 6780
_journal_paper_doi 10.1021/om4005884
_journal_volume 32
_journal_year 2013
_chemical_formula_sum 'C25 H38 Al Cl4 Cu P2'
_chemical_formula_weight 632.81
_chemical_name_systematic
; 
 ? 
;
_space_group_IT_number 14
_symmetry_cell_setting monoclinic
_symmetry_space_group_name_Hall '-P 2ybc'
_symmetry_space_group_name_H-M 'P 1 21/c 1'
_atom_sites_solution_hydrogens geom
_atom_sites_solution_primary direct
_atom_sites_solution_secondary difmap
_audit_creation_method SHELXL-97
_cell_angle_alpha 90.00
_cell_angle_beta 113.8940(10)
_cell_angle_gamma 90.00
_cell_formula_units_Z 4
_cell_length_a 12.5036(3)
_cell_length_b 20.3451(4)
_cell_length_c 13.3152(3)
_cell_measurement_reflns_used 6881
_cell_measurement_temperature 173(2)
_cell_measurement_theta_max 25.17
_cell_measurement_theta_min 2.68
_cell_volume 3096.92(12)
_computing_cell_refinement 'Bruker SMART'
_computing_data_collection 'Bruker SMART'
_computing_data_reduction 'Bruker SAINT'
_computing_molecular_graphics 'Bruker SHELXTL'
_computing_publication_material 'Bruker SHELXTL'
_computing_structure_refinement 'SHELXL-97 (Sheldrick, 2008)'
_computing_structure_solution 'SHELXS-97 (Sheldrick, 2008)'
_diffrn_ambient_temperature 173(2)
_diffrn_measured_fraction_theta_full 0.992
_diffrn_measured_fraction_theta_max 0.992
_diffrn_measurement_device_type 'CCD area detector'
_diffrn_measurement_method 'phi and omega scans'
_diffrn_radiation_monochromator graphite
_diffrn_radiation_source 'fine-focus sealed tube'
_diffrn_radiation_type MoK\a
_diffrn_radiation_wavelength 0.71073
_diffrn_reflns_av_R_equivalents 0.0741
_diffrn_reflns_av_sigmaI/netI 0.0466
_diffrn_reflns_limit_h_max 15
_diffrn_reflns_limit_h_min -15
_diffrn_reflns_limit_k_max 25
_diffrn_reflns_limit_k_min -25
_diffrn_reflns_limit_l_max 16
_diffrn_reflns_limit_l_min -16
_diffrn_reflns_number 48438
_diffrn_reflns_theta_full 26.37
_diffrn_reflns_theta_max 26.37
_diffrn_reflns_theta_min 5.12
_exptl_absorpt_coefficient_mu 1.195
_exptl_absorpt_correction_T_max 0.909
_exptl_absorpt_correction_T_min 0.866
_exptl_absorpt_correction_type multi-scan
_exptl_absorpt_process_details 'SADABS (Bruker-AXS)'
_exptl_crystal_colour colourless
_exptl_crystal_density_diffrn 1.357
_exptl_crystal_density_method 'not measured'
_exptl_crystal_description plate
_exptl_crystal_F_000 1312
_exptl_crystal_size_max 0.20
_exptl_crystal_size_mid 0.10
_exptl_crystal_size_min 0.08
_refine_diff_density_max 0.708
_refine_diff_density_min -0.736
_refine_diff_density_rms 0.074
_refine_ls_extinction_method none
_refine_ls_goodness_of_fit_ref 1.017
_refine_ls_hydrogen_treatment constr
_refine_ls_matrix_type full
_refine_ls_number_parameters 306
_refine_ls_number_reflns 6293
_refine_ls_number_restraints 0
_refine_ls_restrained_S_all 1.017
_refine_ls_R_factor_all 0.0655
_refine_ls_R_factor_gt 0.0396
_refine_ls_shift/su_max 0.000
_refine_ls_shift/su_mean 0.000
_refine_ls_structure_factor_coef Fsqd
_refine_ls_weighting_details 'calc w=1/[\s^2^(Fo^2^)+(0.0358P)^2^+3.4963P] where P=(Fo^2^+2Fc^2^)/3'
_refine_ls_weighting_scheme calc
_refine_ls_wR_factor_gt 0.0843
_refine_ls_wR_factor_ref 0.0959
_reflns_number_gt 4645
_reflns_number_total 6293
_reflns_threshold_expression >2sigma(I)
_cod_data_source_file om4005884_si_002.cif
_cod_data_source_block 5
_cod_depositor_comments
;
The following automatic conversions were performed:

'_symmetry_cell_setting' value 'Monoclinic' changed to 'monoclinic'
according to /home/saulius/struct/CIF-dictionaries/cif_core.dic
dictionary named 'cif_core.dic' version 2.4.2 from 2011-04-26.

Automatic conversion script
Id: cif_fix_values 1891 2012-01-12 08:04:46Z andrius 
;
_cod_original_sg_symbol_H-M P2(1)/c
_cod_database_code 4081825

loop_
_symmetry_equiv_pos_as_xyz
'x, y, z'
'-x, y+1/2, -z+1/2'
'-x, -y, -z'
'x, -y-1/2, z-1/2'

loop_
_atom_site_label
_atom_site_type_symbol
_atom_site_fract_x
_atom_site_fract_y
_atom_site_fract_z
_atom_site_U_iso_or_equiv
_atom_site_adp_type
_atom_site_occupancy
_atom_site_symmetry_multiplicity
_atom_site_calc_flag
_atom_site_refinement_flags
Cu1 Cu 0.34418(3) 0.294676(17) 0.39130(3) 0.02424(11) Uani 1 1 d .
Al1 Al 0.36059(8) 0.17543(4) 0.12055(7) 0.02142(19) Uani 1 1 d .
P1 P 0.53626(7) 0.31907(4) 0.46789(6) 0.02424(17) Uani 1 1 d .
P2 P 0.16713(7) 0.34236(4) 0.33899(6) 0.02387(17) Uani 1 1 d .
Cl1 Cl 0.32187(7) 0.22619(3) 0.54493(6) 0.02595(16) Uani 1 1 d .
Cl2 Cl 0.33052(7) 0.19450(3) 0.27284(6) 0.02859(17) Uani 1 1 d .
C1 C 0.6257(3) 0.24648(15) 0.4662(3) 0.0304(7) Uani 1 1 d .
H1 H 0.5890 0.2282 0.3900 0.036 Uiso 1 1 calc R
C2 C 0.7538(3) 0.25901(19) 0.4890(3) 0.0463(9) Uani 1 1 d .
H2A H 0.7966 0.2712 0.5663 0.070 Uiso 1 1 calc R
H2B H 0.7590 0.2949 0.4420 0.070 Uiso 1 1 calc R
H2C H 0.7881 0.2191 0.4733 0.070 Uiso 1 1 calc R
C3 C 0.6146(3) 0.19301(17) 0.5416(3) 0.0395(8) Uani 1 1 d .
H3A H 0.6562 0.1535 0.5350 0.059 Uiso 1 1 calc R
H3B H 0.5318 0.1825 0.5204 0.059 Uiso 1 1 calc R
H3C H 0.6487 0.2086 0.6177 0.059 Uiso 1 1 calc R
C4 C 0.5765(3) 0.38320(16) 0.3916(3) 0.0330(7) Uani 1 1 d .
H4 H 0.6633 0.3891 0.4264 0.040 Uiso 1 1 calc R
C5 C 0.5415(4) 0.36184(19) 0.2728(3) 0.0477(9) Uani 1 1 d .
H5A H 0.4568 0.3546 0.2381 0.072 Uiso 1 1 calc R
H5B H 0.5822 0.3210 0.2710 0.072 Uiso 1 1 calc R
H5C H 0.5629 0.3962 0.2328 0.072 Uiso 1 1 calc R
C6 C 0.5194(4) 0.44787(17) 0.3991(3) 0.0468(9) Uani 1 1 d .
H6A H 0.4356 0.4409 0.3782 0.070 Uiso 1 1 calc R
H6B H 0.5307 0.4800 0.3494 0.070 Uiso 1 1 calc R
H6C H 0.5553 0.4644 0.4747 0.070 Uiso 1 1 calc R
C7 C 0.5966(3) 0.34974(14) 0.6097(2) 0.0259(6) Uani 1 1 d .
C8 C 0.7115(3) 0.37338(16) 0.6548(3) 0.0347(8) Uani 1 1 d .
H8 H 0.7568 0.3719 0.6123 0.042 Uiso 1 1 calc R
C9 C 0.0503(3) 0.29078(16) 0.3523(3) 0.0302(7) Uani 1 1 d .
H9 H 0.0742 0.2846 0.4330 0.036 Uiso 1 1 calc R
C10 C -0.0689(3) 0.3245(2) 0.3106(3) 0.0465(9) Uani 1 1 d .
H10A H -0.0983 0.3307 0.2309 0.070 Uiso 1 1 calc R
H10B H -0.0611 0.3674 0.3464 0.070 Uiso 1 1 calc R
H10C H -0.1238 0.2972 0.3277 0.070 Uiso 1 1 calc R
C11 C 0.0428(3) 0.22142(16) 0.3046(3) 0.0397(8) Uani 1 1 d .
H11A H -0.0085 0.1942 0.3269 0.059 Uiso 1 1 calc R
H11B H 0.1211 0.2019 0.3323 0.059 Uiso 1 1 calc R
H11C H 0.0110 0.2239 0.2243 0.059 Uiso 1 1 calc R
C12 C 0.1030(3) 0.38015(16) 0.2010(2) 0.0316(7) Uani 1 1 d .
H12 H 0.0322 0.4058 0.1942 0.038 Uiso 1 1 calc R
C14 C 0.1922(3) 0.42740(18) 0.1888(3) 0.0447(9) Uani 1 1 d .
H14A H 0.2569 0.4022 0.1844 0.067 Uiso 1 1 calc R
H14B H 0.2223 0.4568 0.2525 0.067 Uiso 1 1 calc R
H14C H 0.1544 0.4534 0.1217 0.067 Uiso 1 1 calc R
C15 C 0.1779(3) 0.40849(14) 0.4362(2) 0.0252(6) Uani 1 1 d .
C16 C 0.1155(3) 0.46764(15) 0.4029(3) 0.0328(7) Uani 1 1 d .
H16 H 0.0685 0.4747 0.3272 0.039 Uiso 1 1 calc R
C13 C 0.0665(3) 0.32823(18) 0.1100(3) 0.0421(9) Uani 1 1 d .
H13A H 0.0437 0.3499 0.0386 0.063 Uiso 1 1 calc R
H13B H 0.0001 0.3030 0.1109 0.063 Uiso 1 1 calc R
H13C H 0.1323 0.2985 0.1222 0.063 Uiso 1 1 calc R
C17 C 0.1212(3) 0.51569(15) 0.4780(3) 0.0354(8) Uani 1 1 d .
H17 H 0.0783 0.5554 0.4542 0.042 Uiso 1 1 calc R
C18 C 0.1893(3) 0.50570(15) 0.5876(3) 0.0333(7) Uani 1 1 d .
H18 H 0.1936 0.5384 0.6399 0.040 Uiso 1 1 calc R
C19 C 0.2494(3) 0.10280(14) 0.0477(2) 0.0242(6) Uani 1 1 d .
C20 C 0.2519(3) 0.05244(14) 0.1214(3) 0.0298(7) Uani 1 1 d .
H20 H 0.2984 0.0585 0.1975 0.036 Uiso 1 1 calc R
C21 C 0.5271(3) 0.14872(13) 0.1712(2) 0.0235(6) Uani 1 1 d .
C22 C 0.5795(3) 0.12066(14) 0.2762(2) 0.0280(7) Uani 1 1 d .
H22 H 0.5347 0.1173 0.3190 0.034 Uiso 1 1 calc R
C23 C 0.6938(3) 0.09747(15) 0.3207(3) 0.0338(8) Uani 1 1 d .
H23 H 0.7258 0.0792 0.3925 0.041 Uiso 1 1 calc R
C24 C 0.7605(3) 0.10125(16) 0.2599(3) 0.0361(8) Uani 1 1 d .
H24 H 0.8393 0.0865 0.2900 0.043 Uiso 1 1 calc R
C25 C 0.7627(5) 0.5643(2) 0.0884(4) 0.0703(14) Uani 1 1 d .
H25A H 0.7701 0.5922 0.1519 0.084 Uiso 1 1 calc R
H25B H 0.7448 0.5934 0.0241 0.084 Uiso 1 1 calc R
Cl3 Cl 0.6496(2) 0.51066(12) 0.0619(2) 0.1643(10) Uani 1 1 d .
Cl4 Cl 0.89470(15) 0.52492(9) 0.11685(11) 0.1078(6) Uani 1 1 d .

loop_
_atom_site_aniso_label
_atom_site_aniso_U_11
_atom_site_aniso_U_22
_atom_site_aniso_U_33
_atom_site_aniso_U_23
_atom_site_aniso_U_13
_atom_site_aniso_U_12
Cu1 0.0204(2) 0.02644(19) 0.0274(2) -0.00058(15) 0.01125(16) 0.00025(15)
Al1 0.0224(5) 0.0228(4) 0.0216(4) -0.0006(3) 0.0115(4) 0.0002(3)
P1 0.0210(4) 0.0299(4) 0.0251(4) -0.0053(3) 0.0127(3) -0.0037(3)
P2 0.0215(4) 0.0272(4) 0.0239(4) 0.0020(3) 0.0102(3) 0.0029(3)
Cl1 0.0297(4) 0.0233(3) 0.0268(4) -0.0004(3) 0.0134(3) -0.0019(3)
Cl2 0.0351(4) 0.0304(4) 0.0270(4) -0.0034(3) 0.0194(3) -0.0020(3)
C1 0.0237(17) 0.0377(18) 0.0299(17) -0.0067(14) 0.0110(14) 0.0028(13)
C2 0.0272(19) 0.055(2) 0.060(2) -0.0117(19) 0.0209(18) 0.0035(16)
C3 0.036(2) 0.0403(19) 0.045(2) 0.0029(15) 0.0184(17) 0.0104(15)
C4 0.0305(18) 0.0386(18) 0.0342(18) -0.0047(14) 0.0178(15) -0.0089(14)
C5 0.059(3) 0.060(2) 0.0324(19) 0.0007(17) 0.0266(19) -0.007(2)
C6 0.054(2) 0.038(2) 0.054(2) 0.0007(17) 0.027(2) -0.0068(17)
C7 0.0251(17) 0.0264(15) 0.0269(16) -0.0054(12) 0.0113(14) -0.0022(12)
C8 0.0279(18) 0.0435(19) 0.0370(19) -0.0096(15) 0.0177(16) -0.0072(14)
C9 0.0239(17) 0.0389(18) 0.0293(17) 0.0012(13) 0.0123(14) -0.0006(13)
C10 0.0232(19) 0.063(2) 0.057(2) -0.0045(19) 0.0194(18) 0.0008(16)
C11 0.033(2) 0.042(2) 0.043(2) -0.0019(15) 0.0142(17) -0.0074(15)
C12 0.0296(18) 0.0395(18) 0.0264(16) 0.0065(14) 0.0121(14) 0.0099(14)
C14 0.053(2) 0.045(2) 0.040(2) 0.0157(16) 0.0230(19) 0.0029(18)
C15 0.0230(16) 0.0257(15) 0.0316(17) 0.0021(12) 0.0161(14) 0.0020(12)
C16 0.0321(18) 0.0339(17) 0.0341(18) 0.0056(14) 0.0152(15) 0.0075(14)
C13 0.040(2) 0.057(2) 0.0273(17) -0.0021(16) 0.0110(16) 0.0001(17)
C17 0.036(2) 0.0252(16) 0.051(2) 0.0045(14) 0.0246(18) 0.0083(14)
C18 0.0351(19) 0.0287(17) 0.045(2) -0.0051(14) 0.0254(17) -0.0006(14)
C19 0.0235(16) 0.0239(15) 0.0311(16) -0.0006(12) 0.0174(14) 0.0012(12)
C20 0.0304(18) 0.0286(16) 0.0336(18) 0.0017(13) 0.0162(15) 0.0011(13)
C21 0.0259(16) 0.0200(14) 0.0245(15) -0.0006(11) 0.0101(13) 0.0015(11)
C22 0.0338(18) 0.0281(16) 0.0256(16) 0.0004(12) 0.0156(14) 0.0027(13)
C23 0.040(2) 0.0318(17) 0.0259(16) 0.0073(13) 0.0098(15) 0.0079(14)
C24 0.0250(18) 0.0418(19) 0.0383(19) 0.0085(15) 0.0097(16) 0.0130(14)
C25 0.102(4) 0.052(3) 0.080(3) 0.002(2) 0.061(3) 0.013(3)
Cl3 0.1582(19) 0.184(2) 0.186(2) -0.1184(18) 0.1055(17) -0.0969(16)
Cl4 0.1080(12) 0.1290(13) 0.0672(8) 0.0277(8) 0.0156(8) 0.0645(10)

loop_
_atom_type_symbol
_atom_type_description
_atom_type_scat_dispersion_real
_atom_type_scat_dispersion_imag
_atom_type_scat_source
C C 0.0033 0.0016 'International Tables Vol C Tables 4.2.6.8 and 6.1.1.4'
H H 0.0000 0.0000 'International Tables Vol C Tables 4.2.6.8 and 6.1.1.4'
Al Al 0.0645 0.0514 'International Tables Vol C Tables 4.2.6.8 and 6.1.1.4'
P P 0.1023 0.0942 'International Tables Vol C Tables 4.2.6.8 and 6.1.1.4'
Cl Cl 0.1484 0.1585 'International Tables Vol C Tables 4.2.6.8 and 6.1.1.4'
Cu Cu 0.3201 1.2651 'International Tables Vol C Tables 4.2.6.8 and 6.1.1.4'

loop_
_geom_angle_atom_site_label_1
_geom_angle_atom_site_label_2
_geom_angle_atom_site_label_3
_geom_angle
_geom_angle_site_symmetry_1
_geom_angle_site_symmetry_3
P1 Cu1 P2 141.18(3) . .
P1 Cu1 Cl2 104.43(3) . .
P2 Cu1 Cl2 110.06(3) . .
P1 Cu1 Cl1 101.41(3) . .
P2 Cu1 Cl1 93.98(3) . .
Cl2 Cu1 Cl1 93.29(3) . .
C21 Al1 C19 113.03(12) . .
C21 Al1 Cl1 114.17(9) . 4_565
C19 Al1 Cl1 118.07(9) . 4_565
C21 Al1 Cl2 106.08(9) . .
C19 Al1 Cl2 103.26(9) . .
Cl1 Al1 Cl2 99.78(4) 4_565 .
C7 P1 C4 103.66(14) . .
C7 P1 C1 106.51(14) . .
C4 P1 C1 104.84(15) . .
C7 P1 Cu1 117.32(10) . .
C4 P1 Cu1 112.67(11) . .
C1 P1 Cu1 110.85(10) . .
C15 P2 C12 105.94(14) . .
C15 P2 C9 100.54(14) . .
C12 P2 C9 106.70(15) . .
C15 P2 Cu1 108.38(10) . .
C12 P2 Cu1 117.56(11) . .
C9 P2 Cu1 115.95(10) . .
Al1 Cl1 Cu1 78.33(3) 4_566 .
Al1 Cl2 Cu1 135.00(4) . .
C3 C1 C2 110.9(3) . .
C3 C1 P1 110.1(2) . .
C2 C1 P1 116.9(2) . .
C6 C4 C5 111.8(3) . .
C6 C4 P1 109.6(2) . .
C5 C4 P1 110.0(2) . .
C8 C7 C21 120.6(3) . 4_566
C8 C7 P1 118.7(2) . .
C21 C7 P1 120.7(2) 4_566 .
C24 C8 C7 121.4(3) 4_566 .
C10 C9 C11 112.1(3) . .
C10 C9 P2 113.5(2) . .
C11 C9 P2 113.5(2) . .
C14 C12 C13 110.2(3) . .
C14 C12 P2 109.0(2) . .
C13 C12 P2 111.7(2) . .
C16 C15 C19 120.4(3) . 4_566
C16 C15 P2 122.2(2) . .
C19 C15 P2 117.3(2) 4_566 .
C17 C16 C15 121.3(3) . .
C18 C17 C16 119.5(3) . .
C17 C18 C20 119.7(3) . 4_566
C15 C19 C20 116.2(3) 4_565 .
C15 C19 Al1 130.9(2) 4_565 .
C20 C19 Al1 112.7(2) . .
C18 C20 C19 122.9(3) 4_565 .
C22 C21 C7 115.9(3) . 4_565
C22 C21 Al1 116.9(2) . .
C7 C21 Al1 127.0(2) 4_565 .
C23 C22 C21 123.3(3) . .
C24 C23 C22 119.5(3) . .
C8 C24 C23 119.4(3) 4_565 .
Cl3 C25 Cl4 112.7(3) . .

loop_
_geom_bond_atom_site_label_1
_geom_bond_atom_site_label_2
_geom_bond_distance
_geom_bond_site_symmetry_2
Cu1 P1 2.2518(8) .
Cu1 P2 2.2534(8) .
Cu1 Cl2 2.5403(8) .
Cu1 Cl1 2.5818(8) .
Al1 C21 1.986(3) .
Al1 C19 1.991(3) .
Al1 Cl1 2.2045(11) 4_565
Al1 Cl2 2.2408(11) .
P1 C7 1.836(3) .
P1 C4 1.844(3) .
P1 C1 1.858(3) .
P2 C15 1.833(3) .
P2 C12 1.848(3) .
P2 C9 1.864(3) .
Cl1 Al1 2.2044(11) 4_566
C1 C3 1.524(5) .
C1 C2 1.527(4) .
C4 C6 1.519(5) .
C4 C5 1.524(4) .
C7 C8 1.399(4) .
C7 C21 1.415(4) 4_566
C8 C24 1.379(4) 4_566
C9 C10 1.527(4) .
C9 C11 1.534(5) .
C12 C14 1.530(5) .
C12 C13 1.531(4) .
C15 C16 1.405(4) .
C15 C19 1.408(4) 4_566
C16 C17 1.380(4) .
C17 C18 1.374(5) .
C18 C20 1.389(4) 4_566
C19 C15 1.408(4) 4_565
C19 C20 1.410(4) .
C20 C18 1.389(4) 4_565
C21 C22 1.403(4) .
C21 C7 1.415(4) 4_565
C22 C23 1.389(4) .
C23 C24 1.380(5) .
C24 C8 1.379(4) 4_565
C25 Cl3 1.706(5) .
C25 Cl4 1.734(5) .
